data_7110254
loop_
_publ_author_name
'Tetsuro Murahashi'
'Seita Kimura'
'Kohei Takase'
'Tomohito Uemura'
'Sensuke Ogoshi'
'Koji Yamamoto'

_publ_section_title
;
 Bis-cyclooctatetraene tripalladium sandwich complexes
;
_journal_name_full Chem.Commun.
_journal_page_first 820
_journal_paper_doi 10.1039/c3cc47515h
_journal_volume 50
_journal_year 2014
_chemical_formula_moiety 'C80 H68 P4 Pd2, 2(B F4), C H2 Cl2'
_chemical_formula_sum 'C81 H70 B2 Cl2 F8 P4 Pd2'
_chemical_formula_weight 1624.57
_chemical_name_systematic
;
 ?
;
_space_group_IT_number 15
_symmetry_cell_setting monoclinic
_symmetry_Int_Tables_number 15
_symmetry_space_group_name_Hall '-C 2yc'
_symmetry_space_group_name_H-M 'C 1 2/c 1'
_atom_sites_solution_hydrogens geom
_atom_sites_solution_primary direct
_atom_sites_solution_secondary difmap
_audit_creation_method SHELXL-97
_cell_angle_alpha 90.00
_cell_angle_beta 93.6780(10)
_cell_angle_gamma 90.00
_cell_formula_units_Z 4
_cell_length_a 25.3856(12)
_cell_length_b 24.7751(10)
_cell_length_c 11.8833(6)
_cell_measurement_reflns_used 15270
_cell_measurement_temperature 123
_cell_measurement_theta_max 27.48
_cell_measurement_theta_min 3.09
_cell_volume 7458.4(6)
_computing_cell_refinement 'RAPID AUTO'
_computing_data_collection 'RAPID AUTO (Rigaku)'
_computing_data_reduction 'RAPID AUTO'
_computing_molecular_graphics 'CrystalStructure 4.0'
_computing_publication_material 'CrystalStructure 4.0 (Rigaku, 2010)'
_computing_structure_refinement 'SHELXL97 (Sheldrick, 2008)'
_computing_structure_solution 'SIR92 (Altomare, et al., 1994)'
_diffrn_ambient_temperature 123(2)
_diffrn_detector_area_resol_mean 10.000
_diffrn_measured_fraction_theta_full 0.998
_diffrn_measured_fraction_theta_max 0.998
_diffrn_measurement_device_type 'Mo K\a'
_diffrn_measurement_method \w
_diffrn_radiation_monochromator graphite
_diffrn_radiation_source 'fine-focus sealed tube'
_diffrn_radiation_type MoK\a
_diffrn_radiation_wavelength 0.71075
_diffrn_reflns_av_R_equivalents 0.0764
_diffrn_reflns_av_sigmaI/netI 0.0688
_diffrn_reflns_limit_h_max 32
_diffrn_reflns_limit_h_min -32
_diffrn_reflns_limit_k_max 32
_diffrn_reflns_limit_k_min -31
_diffrn_reflns_limit_l_max 15
_diffrn_reflns_limit_l_min -15
_diffrn_reflns_number 36530
_diffrn_reflns_theta_full 27.48
_diffrn_reflns_theta_max 27.48
_diffrn_reflns_theta_min 3.08
_exptl_absorpt_coefficient_mu 0.703
_exptl_absorpt_correction_T_max 0.9330
_exptl_absorpt_correction_T_min 0.9330
_exptl_absorpt_correction_type multi-scan
_exptl_absorpt_process_details 'ABSCOR (Rigaku, 1995)'
_exptl_crystal_colour brown
_exptl_crystal_density_diffrn 1.447
_exptl_crystal_density_method 'not measured'
_exptl_crystal_description platelet
_exptl_crystal_F_000 3296
_exptl_crystal_size_max 0.10
_exptl_crystal_size_mid 0.10
_exptl_crystal_size_min 0.10
_platon_squeeze_details
;
The cell contains 4 methylene chloride molecules which have been
treated as a diffuse contribution to the overall scattering without
specific atom positions by SQUEEZE/PLATON.
;
_refine_diff_density_max 0.980
_refine_diff_density_min -1.791
_refine_diff_density_rms 0.142
_refine_ls_extinction_method none
_refine_ls_goodness_of_fit_ref 0.913
_refine_ls_hydrogen_treatment constr
_refine_ls_matrix_type full
_refine_ls_number_parameters 408
_refine_ls_number_reflns 8540
_refine_ls_number_restraints 58
_refine_ls_restrained_S_all 0.914
_refine_ls_R_factor_all 0.1153
_refine_ls_R_factor_gt 0.0727
_refine_ls_shift/su_max 0.001
_refine_ls_shift/su_mean 0.000
_refine_ls_structure_factor_coef Fsqd
_refine_ls_weighting_details 'calc w=1/[\s^2^(Fo^2^)+(0.2000P)^2^+0.0000P] where P=(Fo^2^+2Fc^2^)/3'
_refine_ls_weighting_scheme calc
_refine_ls_wR_factor_gt 0.2067
_refine_ls_wR_factor_ref 0.2643
_reflns_number_gt 5150
_reflns_number_total 8540
_reflns_threshold_expression >2sigma(I)
_cod_data_source_file c3cc47515h.txt
_cod_data_source_block 1
_cod_database_code 7110254

loop_
_symmetry_equiv_pos_as_xyz
'x, y, z'
'-x, y, -z+1/2'
'x+1/2, y+1/2, z'
'-x+1/2, y+1/2, -z+1/2'
'-x, -y, -z'
'x, -y, z-1/2'
'-x+1/2, -y+1/2, -z'
'x+1/2, -y+1/2, z-1/2'

loop_
_atom_site_label
_atom_site_type_symbol
_atom_site_fract_x
_atom_site_fract_y
_atom_site_fract_z
_atom_site_U_iso_or_equiv
_atom_site_adp_type
_atom_site_occupancy
_atom_site_symmetry_multiplicity
_atom_site_calc_flag
_atom_site_refinement_flags
Pd1 Pd 0.417306(18) 0.333051(17) 0.33543(3) 0.0442(2) Uani 1 1 d .
P1 P 0.35061(6) 0.39708(6) 0.34070(12) 0.0455(4) Uani 1 1 d .
P2 P 0.37106(8) 0.25323(7) 0.29859(13) 0.0538(4) Uani 1 1 d .
F1 F 0.1586(8) 0.4404(7) 0.7852(16) 0.295(8) Uiso 1 1 d D
F2 F 0.1565(11) 0.4890(10) 0.932(2) 0.424(14) Uiso 1 1 d D
F3 F 0.1571(8) 0.5225(8) 0.7692(18) 0.325(9) Uiso 1 1 d D
F4 F 0.0896(10) 0.4795(11) 0.796(3) 0.457(16) Uiso 1 1 d D
C1 C 0.4968(2) 0.2944(2) 0.3114(4) 0.0449(12) Uani 1 1 d .
H1 H 0.4992 0.2572 0.3440 0.054 Uiso 1 1 calc R
C2 C 0.5003(2) 0.3344(2) 0.3957(5) 0.0444(13) Uani 1 1 d .
H2 H 0.5155 0.3237 0.4673 0.053 Uiso 1 1 calc R
C3 C 0.4837(3) 0.3890(2) 0.3856(5) 0.0479(13) Uani 1 1 d .
H3 H 0.4790 0.4051 0.4614 0.057 Uiso 1 1 calc R
C4 C 0.4919(2) 0.4307(2) 0.3029(5) 0.0450(12) Uani 1 1 d .
H4 H 0.4841 0.4659 0.3292 0.054 Uiso 1 1 calc R
C5 C 0.3124(3) 0.4001(3) 0.4656(5) 0.0558(17) Uani 1 1 d .
C6 C 0.3239(3) 0.3637(3) 0.5541(5) 0.0640(19) Uani 1 1 d .
H6 H 0.3484 0.3351 0.5468 0.077 Uiso 1 1 calc R
C7 C 0.2981(4) 0.3712(4) 0.6542(6) 0.084(3) Uani 1 1 d .
H7 H 0.3045 0.3468 0.7154 0.100 Uiso 1 1 calc R
C8 C 0.2636(4) 0.4135(4) 0.6639(7) 0.092(3) Uani 1 1 d .
H8 H 0.2470 0.4184 0.7325 0.110 Uiso 1 1 calc R
C9 C 0.2529(3) 0.4483(4) 0.5784(7) 0.077(2) Uani 1 1 d .
H9 H 0.2287 0.4770 0.5871 0.093 Uiso 1 1 calc R
C10 C 0.2772(3) 0.4425(3) 0.4773(6) 0.0620(18) Uani 1 1 d .
H10 H 0.2698 0.4672 0.4171 0.074 Uiso 1 1 calc R
C11 C 0.3756(2) 0.4664(2) 0.3430(5) 0.0442(12) Uani 1 1 d .
C12 C 0.3976(3) 0.4853(2) 0.4477(5) 0.0502(14) Uani 1 1 d .
H12 H 0.3957 0.4635 0.5131 0.060 Uiso 1 1 calc R
C13 C 0.4215(3) 0.5347(2) 0.4560(5) 0.0502(14) Uani 1 1 d .
H13 H 0.4357 0.5471 0.5272 0.060 Uiso 1 1 calc R
C14 C 0.4252(3) 0.5667(3) 0.3620(6) 0.0544(15) Uani 1 1 d .
H14 H 0.4432 0.6003 0.3675 0.065 Uiso 1 1 calc R
C15 C 0.4023(3) 0.5491(2) 0.2590(5) 0.0550(15) Uani 1 1 d .
H15 H 0.4034 0.5716 0.1945 0.066 Uiso 1 1 calc R
C16 C 0.3777(2) 0.4992(2) 0.2495(5) 0.0459(12) Uani 1 1 d .
H16 H 0.3624 0.4876 0.1786 0.055 Uiso 1 1 calc R
C17 C 0.3064(3) 0.3934(2) 0.2139(5) 0.0501(14) Uani 1 1 d .
C18 C 0.3300(3) 0.3888(3) 0.1121(5) 0.0565(15) Uani 1 1 d .
H18 H 0.3673 0.3863 0.1112 0.068 Uiso 1 1 calc R
C19 C 0.2986(3) 0.3880(3) 0.0104(6) 0.070(2) Uani 1 1 d .
H19 H 0.3146 0.3858 -0.0596 0.084 Uiso 1 1 calc R
C20 C 0.2451(3) 0.3903(3) 0.0128(6) 0.0691(19) Uani 1 1 d .
H20 H 0.2238 0.3898 -0.0559 0.083 Uiso 1 1 calc R
C21 C 0.2214(3) 0.3934(3) 0.1137(6) 0.0693(19) Uani 1 1 d .
H21 H 0.1840 0.3939 0.1143 0.083 Uiso 1 1 calc R
C22 C 0.2521(3) 0.3958(3) 0.2147(5) 0.0541(15) Uani 1 1 d .
H22 H 0.2358 0.3991 0.2841 0.065 Uiso 1 1 calc R
C23 C 0.3000(3) 0.2542(3) 0.2720(6) 0.0607(17) Uani 1 1 d .
C24 C 0.2741(3) 0.2404(3) 0.1688(6) 0.0660(19) Uani 1 1 d .
H24 H 0.2939 0.2272 0.1093 0.079 Uiso 1 1 calc R
C25 C 0.2194(3) 0.2457(3) 0.1524(6) 0.073(2) Uani 1 1 d .
H25 H 0.2024 0.2368 0.0814 0.088 Uiso 1 1 calc R
C26 C 0.1899(3) 0.2637(3) 0.2386(6) 0.074(2) Uani 1 1 d .
H26 H 0.1527 0.2673 0.2272 0.089 Uiso 1 1 calc R
C27 C 0.2154(3) 0.2764(3) 0.3421(6) 0.0652(19) Uani 1 1 d .
H27 H 0.1953 0.2886 0.4018 0.078 Uiso 1 1 calc R
C28 C 0.2691(3) 0.2716(3) 0.3597(6) 0.0594(17) Uani 1 1 d .
H28 H 0.2856 0.2801 0.4315 0.071 Uiso 1 1 calc R
C29 C 0.3820(3) 0.2084(3) 0.4191(6) 0.0592(16) Uani 1 1 d .
C30 C 0.3572(4) 0.1574(3) 0.4173(7) 0.069(2) Uani 1 1 d .
H30 H 0.3347 0.1469 0.3541 0.083 Uiso 1 1 calc R
C31 C 0.3658(4) 0.1229(3) 0.5076(8) 0.089(3) Uani 1 1 d .
H31 H 0.3492 0.0885 0.5065 0.107 Uiso 1 1 calc R
C32 C 0.3993(4) 0.1383(4) 0.6019(8) 0.086(3) Uani 1 1 d .
H32 H 0.4063 0.1140 0.6629 0.103 Uiso 1 1 calc R
C33 C 0.4211(4) 0.1878(4) 0.6042(7) 0.074(2) Uani 1 1 d .
H33 H 0.4420 0.1991 0.6692 0.089 Uiso 1 1 calc R
C34 C 0.4136(3) 0.2232(3) 0.5120(5) 0.0626(18) Uani 1 1 d .
H34 H 0.4305 0.2575 0.5140 0.075 Uiso 1 1 calc R
C35 C 0.3968(3) 0.2191(3) 0.1795(6) 0.0686(18) Uani 1 1 d U
C36 C 0.4215(5) 0.1693(3) 0.1885(10) 0.097(3) Uani 1 1 d U
H36 H 0.4227 0.1502 0.2580 0.116 Uiso 1 1 calc R
C37 C 0.4443(6) 0.1475(5) 0.0968(11) 0.134(4) Uani 1 1 d U
H37 H 0.4618 0.1136 0.1038 0.161 Uiso 1 1 calc R
C38 C 0.4420(6) 0.1746(5) -0.0062(11) 0.121(4) Uani 1 1 d U
H38 H 0.4573 0.1590 -0.0694 0.145 Uiso 1 1 calc R
C39 C 0.4174(4) 0.2244(5) -0.0159(7) 0.095(3) Uani 1 1 d U
H39 H 0.4167 0.2432 -0.0857 0.115 Uiso 1 1 calc R
C40 C 0.3936(3) 0.2472(4) 0.0752(6) 0.0717(19) Uani 1 1 d U
H40 H 0.3756 0.2808 0.0677 0.086 Uiso 1 1 calc R
B1 B 0.1400(12) 0.4840(10) 0.827(2) 0.31(2) Uiso 1 1 d D

loop_
_atom_site_aniso_label
_atom_site_aniso_U_11
_atom_site_aniso_U_22
_atom_site_aniso_U_33
_atom_site_aniso_U_23
_atom_site_aniso_U_13
_atom_site_aniso_U_12
Pd1 0.0490(3) 0.0498(3) 0.0346(3) -0.00179(15) 0.00871(19) -0.01144(18)
P1 0.0463(9) 0.0555(8) 0.0356(7) -0.0047(6) 0.0106(6) -0.0115(7)
P2 0.0651(11) 0.0556(9) 0.0411(8) -0.0028(6) 0.0061(7) -0.0205(8)
C1 0.046(3) 0.052(3) 0.038(3) 0.006(2) 0.011(2) 0.002(2)
C2 0.035(3) 0.052(3) 0.045(3) 0.002(2) -0.004(2) -0.007(2)
C3 0.053(4) 0.052(3) 0.040(3) -0.005(2) 0.013(3) -0.010(3)
C4 0.038(3) 0.048(3) 0.050(3) -0.001(2) 0.012(2) -0.010(2)
C5 0.055(4) 0.077(4) 0.036(3) -0.007(3) 0.012(3) -0.031(3)
C6 0.076(5) 0.080(4) 0.038(3) -0.009(3) 0.015(3) -0.037(4)
C7 0.122(8) 0.086(5) 0.045(4) -0.009(3) 0.028(4) -0.045(5)
C8 0.093(7) 0.121(7) 0.067(5) -0.041(5) 0.040(5) -0.056(6)
C9 0.073(5) 0.092(6) 0.070(5) -0.021(4) 0.032(4) -0.030(4)
C10 0.059(4) 0.072(4) 0.058(4) -0.016(3) 0.029(3) -0.015(3)
C11 0.030(3) 0.057(3) 0.046(3) -0.005(2) 0.008(2) -0.002(2)
C12 0.052(4) 0.058(3) 0.041(3) -0.009(2) 0.011(3) -0.009(3)
C13 0.046(3) 0.059(3) 0.046(3) -0.008(3) 0.009(3) -0.004(3)
C14 0.055(4) 0.049(3) 0.059(4) -0.008(3) 0.004(3) -0.005(3)
C15 0.062(4) 0.054(3) 0.049(3) 0.004(3) 0.010(3) 0.005(3)
C16 0.047(3) 0.048(3) 0.043(3) 0.000(2) 0.010(2) -0.003(2)
C17 0.059(4) 0.057(3) 0.034(3) -0.007(2) 0.006(3) -0.007(3)
C18 0.057(4) 0.068(4) 0.045(3) -0.006(3) 0.008(3) -0.011(3)
C19 0.081(6) 0.087(5) 0.043(4) -0.008(3) 0.008(3) -0.015(4)
C20 0.071(5) 0.077(4) 0.058(4) -0.006(3) -0.011(4) -0.010(4)
C21 0.062(5) 0.080(5) 0.065(5) -0.009(4) -0.004(4) -0.005(4)
C22 0.049(4) 0.067(4) 0.047(3) -0.005(3) 0.008(3) -0.010(3)
C23 0.076(5) 0.057(3) 0.050(4) 0.004(3) 0.010(3) -0.029(3)
C24 0.070(5) 0.085(5) 0.044(3) -0.002(3) 0.009(3) -0.034(4)
C25 0.071(5) 0.108(6) 0.040(3) 0.004(3) 0.000(3) -0.044(4)
C26 0.069(5) 0.097(5) 0.056(4) 0.014(4) 0.002(4) -0.037(4)
C27 0.062(5) 0.089(5) 0.046(3) 0.002(3) 0.009(3) -0.027(4)
C28 0.066(5) 0.060(4) 0.054(4) -0.002(3) 0.009(3) -0.024(3)
C29 0.066(4) 0.057(4) 0.055(4) 0.008(3) 0.012(3) -0.008(3)
C30 0.079(6) 0.056(4) 0.072(5) 0.006(3) 0.006(4) -0.018(3)
C31 0.113(8) 0.064(4) 0.092(6) 0.013(4) 0.018(6) -0.023(5)
C32 0.096(7) 0.093(6) 0.069(5) 0.030(5) 0.007(5) -0.014(5)
C33 0.077(6) 0.091(5) 0.054(4) 0.015(4) 0.000(4) -0.024(4)
C34 0.071(5) 0.072(4) 0.045(3) 0.002(3) 0.003(3) -0.020(4)
C35 0.076(5) 0.070(4) 0.061(4) -0.011(3) 0.009(4) -0.022(3)
C36 0.129(9) 0.066(5) 0.100(6) -0.013(4) 0.046(6) -0.012(4)
C37 0.199(13) 0.090(6) 0.121(8) -0.040(5) 0.071(8) -0.002(7)
C38 0.132(10) 0.143(8) 0.092(6) -0.054(6) 0.043(7) -0.027(6)
C39 0.091(7) 0.137(7) 0.061(4) -0.029(5) 0.020(4) -0.050(5)
C40 0.072(5) 0.104(5) 0.039(3) -0.015(3) 0.006(3) -0.038(4)

loop_
_atom_type_symbol
_atom_type_description
_atom_type_scat_dispersion_real
_atom_type_scat_dispersion_imag
_atom_type_scat_source
C C 0.0033 0.0016 'International Tables Vol C Tables 4.2.6.8 and 6.1.1.4'
H H 0.0000 0.0000 'International Tables Vol C Tables 4.2.6.8 and 6.1.1.4'
P P 0.1023 0.0942 'International Tables Vol C Tables 4.2.6.8 and 6.1.1.4'
B B 0.0013 0.0007 'International Tables Vol C Tables 4.2.6.8 and 6.1.1.4'
F F 0.0171 0.0103 'International Tables Vol C Tables 4.2.6.8 and 6.1.1.4'
Pd Pd -0.9988 1.0072 'International Tables Vol C Tables 4.2.6.8 and 6.1.1.4'
Cl Cl 0.1484 0.1585 'International Tables Vol C Tables 4.2.6.8 and 6.1.1.4'

loop_
_geom_angle_atom_site_label_1
_geom_angle_atom_site_label_2
_geom_angle_atom_site_label_3
_geom_angle
_geom_angle_site_symmetry_1
_geom_angle_site_symmetry_3
C2 Pd1 C3 37.5(2) . .
C2 Pd1 C1 36.8(2) . .
C3 Pd1 C1 68.5(2) . .
C2 Pd1 P1 132.12(15) . .
C3 Pd1 P1 96.20(17) . .
C1 Pd1 P1 161.31(15) . .
C2 Pd1 P2 122.67(15) . .
C3 Pd1 P2 160.15(18) . .
C1 Pd1 P2 93.41(16) . .
P1 Pd1 P2 103.04(6) . .
C5 P1 C11 98.7(3) . .
C5 P1 C17 110.1(3) . .
C11 P1 C17 104.7(3) . .
C5 P1 Pd1 118.4(3) . .
C11 P1 Pd1 112.83(19) . .
C17 P1 Pd1 110.8(2) . .
C23 P2 C35 106.0(3) . .
C23 P2 C29 104.2(3) . .
C35 P2 C29 106.7(4) . .
C23 P2 Pd1 120.4(2) . .
C35 P2 Pd1 110.0(2) . .
C29 P2 Pd1 108.7(2) . .
C2 C1 C1 134.1(3) . 2_655
C2 C1 Pd1 68.2(3) . .
C1 C1 Pd1 106.2(5) 2_655 .
C2 C1 H1 112.0 . .
C1 C1 H1 112.0 2_655 .
Pd1 C1 H1 112.0 . .
C1 C2 C3 127.3(6) . .
C1 C2 Pd1 74.9(4) . .
C3 C2 Pd1 73.3(4) . .
C1 C2 H2 116.3 . .
C3 C2 H2 116.3 . .
Pd1 C2 H2 128.1 . .
C2 C3 C4 133.0(5) . .
C2 C3 Pd1 69.3(3) . .
C4 C3 Pd1 113.6(4) . .
C2 C3 H3 110.9 . .
C4 C3 H3 110.9 . .
Pd1 C3 H3 110.9 . .
C4 C4 C3 134.2(3) 2_655 .
C4 C4 H4 112.9 2_655 .
C3 C4 H4 112.9 . .
C6 C5 C10 121.0(6) . .
C6 C5 P1 119.2(6) . .
C10 C5 P1 119.3(5) . .
C5 C6 C7 117.7(8) . .
C5 C6 H6 121.1 . .
C7 C6 H6 121.1 . .
C8 C7 C6 120.2(8) . .
C8 C7 H7 119.9 . .
C6 C7 H7 119.9 . .
C7 C8 C9 121.6(7) . .
C7 C8 H8 119.2 . .
C9 C8 H8 119.2 . .
C10 C9 C8 120.4(9) . .
C10 C9 H9 119.8 . .
C8 C9 H9 119.8 . .
C9 C10 C5 119.1(8) . .
C9 C10 H10 120.5 . .
C5 C10 H10 120.5 . .
C12 C11 C16 118.8(5) . .
C12 C11 P1 116.2(4) . .
C16 C11 P1 124.8(4) . .
C13 C12 C11 120.6(6) . .
C13 C12 H12 119.7 . .
C11 C12 H12 119.7 . .
C14 C13 C12 120.7(6) . .
C14 C13 H13 119.7 . .
C12 C13 H13 119.7 . .
C13 C14 C15 119.1(6) . .
C13 C14 H14 120.4 . .
C15 C14 H14 120.4 . .
C16 C15 C14 120.8(6) . .
C16 C15 H15 119.6 . .
C14 C15 H15 119.6 . .
C15 C16 C11 120.0(6) . .
C15 C16 H16 120.0 . .
C11 C16 H16 120.0 . .
C22 C17 C18 119.8(6) . .
C22 C17 P1 123.6(4) . .
C18 C17 P1 116.5(5) . .
C17 C18 C19 119.8(7) . .
C17 C18 H18 120.1 . .
C19 C18 H18 120.1 . .
C20 C19 C18 119.5(7) . .
C20 C19 H19 120.2 . .
C18 C19 H19 120.2 . .
C19 C20 C21 120.8(7) . .
C19 C20 H20 119.6 . .
C21 C20 H20 119.6 . .
C20 C21 C22 120.1(7) . .
C20 C21 H21 119.9 . .
C22 C21 H21 119.9 . .
C17 C22 C21 119.8(6) . .
C17 C22 H22 120.1 . .
C21 C22 H22 120.1 . .
C24 C23 C28 118.0(7) . .
C24 C23 P2 123.9(6) . .
C28 C23 P2 118.0(5) . .
C23 C24 C25 120.5(7) . .
C23 C24 H24 119.7 . .
C25 C24 H24 119.7 . .
C26 C25 C24 120.6(7) . .
C26 C25 H25 119.7 . .
C24 C25 H25 119.7 . .
C25 C26 C27 119.0(8) . .
C25 C26 H26 120.5 . .
C27 C26 H26 120.5 . .
C28 C27 C26 121.2(7) . .
C28 C27 H27 119.4 . .
C26 C27 H27 119.4 . .
C27 C28 C23 120.5(7) . .
C27 C28 H28 119.7 . .
C23 C28 H28 119.7 . .
C34 C29 C30 119.3(7) . .
C34 C29 P2 121.4(5) . .
C30 C29 P2 119.3(6) . .
C31 C30 C29 119.6(8) . .
C31 C30 H30 120.2 . .
C29 C30 H30 120.2 . .
C30 C31 C32 120.5(7) . .
C30 C31 H31 119.8 . .
C32 C31 H31 119.8 . .
C33 C32 C31 119.2(7) . .
C33 C32 H32 120.4 . .
C31 C32 H32 120.4 . .
C32 C33 C34 121.2(7) . .
C32 C33 H33 119.4 . .
C34 C33 H33 119.4 . .
C29 C34 C33 120.2(7) . .
C29 C34 H34 119.9 . .
C33 C34 H34 119.9 . .
C36 C35 C40 120.4(8) . .
C36 C35 P2 122.8(7) . .
C40 C35 P2 116.8(6) . .
C35 C36 C37 119.9(11) . .
C35 C36 H36 120.0 . .
C37 C36 H36 120.0 . .
C38 C37 C36 120.7(12) . .
C38 C37 H37 119.7 . .
C36 C37 H37 119.7 . .
C37 C38 C39 119.7(10) . .
C37 C38 H38 120.1 . .
C39 C38 H38 120.1 . .
C40 C39 C38 120.9(10) . .
C40 C39 H39 119.6 . .
C38 C39 H39 119.6 . .
C39 C40 C35 118.3(10) . .
C39 C40 H40 120.8 . .
C35 C40 H40 120.8 . .
F1 B1 F3 106(2) . .
F1 B1 F4 101(2) . .
F3 B1 F4 106(2) . .
F1 B1 F2 111(2) . .
F3 B1 F2 111(2) . .
F4 B1 F2 122(3) . .

loop_
_geom_bond_atom_site_label_1
_geom_bond_atom_site_label_2
_geom_bond_distance
_geom_bond_site_symmetry_2
Pd1 C2 2.182(6) .
Pd1 C3 2.234(6) .
Pd1 C1 2.268(6) .
Pd1 P1 2.3239(17) .
Pd1 P2 2.3269(16) .
P1 C5 1.826(6) .
P1 C11 1.830(6) .
P1 C17 1.823(6) .
P2 C23 1.811(8) .
P2 C35 1.807(8) .
P2 C29 1.819(7) .
F1 B1 1.291(18) .
F2 B1 1.297(18) .
F3 B1 1.271(18) .
F4 B1 1.315(18) .
C1 C2 1.408(8) .
C1 C1 1.480(10) 2_655
C1 H1 1.0000 .
C2 C3 1.419(8) .
C2 H2 0.9500 .
C3 C4 1.451(8) .
C3 H3 1.0000 .
C4 C4 1.347(11) 2_655
C4 H4 0.9500 .
C5 C6 1.400(10) .
C5 C10 1.394(11) .
C6 C7 1.407(10) .
C6 H6 0.9500 .
C7 C8 1.377(15) .
C7 H7 0.9500 .
C8 C9 1.347(14) .
C8 H8 0.9500 .
C9 C10 1.392(9) .
C9 H9 0.9500 .
C10 H10 0.9500 .
C11 C12 1.410(8) .
C11 C16 1.381(8) .
C12 C13 1.368(8) .
C12 H12 0.9500 .
C13 C14 1.377(9) .
C13 H13 0.9500 .
C14 C15 1.391(9) .
C14 H14 0.9500 .
C15 C16 1.386(9) .
C15 H15 0.9500 .
C16 H16 0.9500 .
C17 C22 1.380(9) .
C17 C18 1.389(8) .
C18 C19 1.404(10) .
C18 H18 0.9500 .
C19 C20 1.364(11) .
C19 H19 0.9500 .
C20 C21 1.377(11) .
C20 H20 0.9500 .
C21 C22 1.391(10) .
C21 H21 0.9500 .
C22 H22 0.9500 .
C23 C24 1.396(10) .
C23 C28 1.412(10) .
C24 C25 1.395(12) .
C24 H24 0.9500 .
C25 C26 1.382(11) .
C25 H25 0.9500 .
C26 C27 1.389(10) .
C26 H26 0.9500 .
C27 C28 1.371(11) .
C27 H27 0.9500 .
C28 H28 0.9500 .
C29 C34 1.372(10) .
C29 C30 1.411(9) .
C30 C31 1.378(11) .
C30 H30 0.9500 .
C31 C32 1.415(13) .
C31 H31 0.9500 .
C32 C33 1.345(12) .
C32 H32 0.9500 .
C33 C34 1.407(10) .
C33 H33 0.9500 .
C34 H34 0.9500 .
C35 C36 1.386(13) .
C35 C40 1.420(11) .
C36 C37 1.376(14) .
C36 H36 0.9500 .
C37 C38 1.395(19) .
C37 H37 0.9500 .
C38 C39 1.384(17) .
C38 H38 0.9500 .
C39 C40 1.394(11) .
C39 H39 0.9500 .
C40 H40 0.9500 .

loop_
_geom_torsion_atom_site_label_1
_geom_torsion_atom_site_label_2
_geom_torsion_atom_site_label_3
_geom_torsion_atom_site_label_4
_geom_torsion
_geom_torsion_site_symmetry_1
_geom_torsion_site_symmetry_4
C2 Pd1 P1 C5 -87.0(3) . .
C3 Pd1 P1 C5 -99.1(3) . .
C1 Pd1 P1 C5 -132.9(5) . .
P2 Pd1 P1 C5 76.0(2) . .
C2 Pd1 P1 C11 27.5(3) . .
C3 Pd1 P1 C11 15.4(3) . .
C1 Pd1 P1 C11 -18.5(5) . .
P2 Pd1 P1 C11 -169.5(2) . .
C2 Pd1 P1 C17 144.5(3) . .
C3 Pd1 P1 C17 132.5(3) . .
C1 Pd1 P1 C17 98.6(5) . .
P2 Pd1 P1 C17 -52.5(2) . .
C2 Pd1 P2 C23 169.5(3) . .
C3 Pd1 P2 C23 169.8(5) . .
C1 Pd1 P2 C23 -166.6(3) . .
P1 Pd1 P2 C23 4.5(3) . .
C2 Pd1 P2 C35 -66.9(4) . .
C3 Pd1 P2 C35 -66.6(5) . .
C1 Pd1 P2 C35 -43.0(3) . .
P1 Pd1 P2 C35 128.1(3) . .
C2 Pd1 P2 C29 49.6(3) . .
C3 Pd1 P2 C29 49.8(5) . .
C1 Pd1 P2 C29 73.4(3) . .
P1 Pd1 P2 C29 -115.5(3) . .
C3 Pd1 C1 C2 26.2(3) . .
P1 Pd1 C1 C2 62.8(6) . .
P2 Pd1 C1 C2 -145.4(3) . .
C2 Pd1 C1 C1 -131.6(4) . 2_655
C3 Pd1 C1 C1 -105.4(3) . 2_655
P1 Pd1 C1 C1 -68.8(6) . 2_655
P2 Pd1 C1 C1 83.0(2) . 2_655
C1 C1 C2 C3 37.3(13) 2_655 .
Pd1 C1 C2 C3 -54.5(6) . .
C1 C1 C2 Pd1 91.8(9) 2_655 .
C3 Pd1 C2 C1 -137.5(5) . .
P1 Pd1 C2 C1 -157.4(2) . .
P2 Pd1 C2 C1 42.4(4) . .
C1 Pd1 C2 C3 137.5(5) . .
P1 Pd1 C2 C3 -19.9(4) . .
P2 Pd1 C2 C3 179.8(3) . .
C1 C2 C3 C4 -48.2(11) . .
Pd1 C2 C3 C4 -103.4(7) . .
C1 C2 C3 Pd1 55.2(6) . .
C1 Pd1 C3 C2 -25.8(3) . .
P1 Pd1 C3 C2 165.3(3) . .
P2 Pd1 C3 C2 -0.4(7) . .
C2 Pd1 C3 C4 129.1(6) . .
C1 Pd1 C3 C4 103.3(5) . .
P1 Pd1 C3 C4 -65.7(4) . .
P2 Pd1 C3 C4 128.7(4) . .
C2 C3 C4 C4 16.2(14) . 2_655
Pd1 C3 C4 C4 -66.9(11) . 2_655
C11 P1 C5 C6 -122.4(5) . .
C17 P1 C5 C6 128.3(5) . .
Pd1 P1 C5 C6 -0.4(6) . .
C11 P1 C5 C10 49.6(6) . .
C17 P1 C5 C10 -59.7(6) . .
Pd1 P1 C5 C10 171.5(5) . .
C10 C5 C6 C7 0.9(10) . .
P1 C5 C6 C7 172.7(5) . .
C5 C6 C7 C8 -1.2(11) . .
C6 C7 C8 C9 1.1(13) . .
C7 C8 C9 C10 -0.7(13) . .
C8 C9 C10 C5 0.4(11) . .
C6 C5 C10 C9 -0.5(10) . .
P1 C5 C10 C9 -172.3(5) . .
C5 P1 C11 C12 47.6(5) . .
C17 P1 C11 C12 161.2(5) . .
Pd1 P1 C11 C12 -78.3(5) . .
C5 P1 C11 C16 -137.1(5) . .
C17 P1 C11 C16 -23.5(6) . .
Pd1 P1 C11 C16 97.0(5) . .
C16 C11 C12 C13 -1.4(9) . .
P1 C11 C12 C13 174.2(5) . .
C11 C12 C13 C14 -0.8(10) . .
C12 C13 C14 C15 2.7(10) . .
C13 C14 C15 C16 -2.5(10) . .
C14 C15 C16 C11 0.3(10) . .
C12 C11 C16 C15 1.6(9) . .
P1 C11 C16 C15 -173.6(5) . .
C5 P1 C17 C22 3.5(7) . .
C11 P1 C17 C22 -101.8(6) . .
Pd1 P1 C17 C22 136.3(5) . .
C5 P1 C17 C18 -177.7(5) . .
C11 P1 C17 C18 77.1(5) . .
Pd1 P1 C17 C18 -44.8(5) . .
C22 C17 C18 C19 1.5(10) . .
P1 C17 C18 C19 -177.4(5) . .
C17 C18 C19 C20 -1.6(11) . .
C18 C19 C20 C21 -0.1(12) . .
C19 C20 C21 C22 1.9(12) . .
C18 C17 C22 C21 0.3(10) . .
P1 C17 C22 C21 179.1(5) . .
C20 C21 C22 C17 -2.0(11) . .
C35 P2 C23 C24 -11.1(7) . .
C29 P2 C23 C24 -123.4(6) . .
Pd1 P2 C23 C24 114.4(6) . .
C35 P2 C23 C28 170.9(5) . .
C29 P2 C23 C28 58.5(6) . .
Pd1 P2 C23 C28 -63.6(5) . .
C28 C23 C24 C25 2.4(10) . .
P2 C23 C24 C25 -175.6(6) . .
C23 C24 C25 C26 -1.3(11) . .
C24 C25 C26 C27 -0.1(12) . .
C25 C26 C27 C28 0.4(11) . .
C26 C27 C28 C23 0.8(11) . .
C24 C23 C28 C27 -2.2(10) . .
P2 C23 C28 C27 176.0(5) . .
C23 P2 C29 C34 -130.2(7) . .
C35 P2 C29 C34 117.9(7) . .
Pd1 P2 C29 C34 -0.6(7) . .
C23 P2 C29 C30 49.6(7) . .
C35 P2 C29 C30 -62.3(7) . .
Pd1 P2 C29 C30 179.1(6) . .
C34 C29 C30 C31 -1.2(13) . .
P2 C29 C30 C31 179.1(7) . .
C29 C30 C31 C32 0.1(15) . .
C30 C31 C32 C33 2.3(16) . .
C31 C32 C33 C34 -3.5(15) . .
C30 C29 C34 C33 0.0(12) . .
P2 C29 C34 C33 179.7(7) . .
C32 C33 C34 C29 2.5(14) . .
C23 P2 C35 C36 -113.1(8) . .
C29 P2 C35 C36 -2.4(9) . .
Pd1 P2 C35 C36 115.3(8) . .
C23 P2 C35 C40 70.6(6) . .
C29 P2 C35 C40 -178.8(6) . .
Pd1 P2 C35 C40 -61.1(6) . .
C40 C35 C36 C37 1.8(16) . .
P2 C35 C36 C37 -174.5(10) . .
C35 C36 C37 C38 -1(2) . .
C36 C37 C38 C39 1(2) . .
C37 C38 C39 C40 -1.6(18) . .
C38 C39 C40 C35 2.2(13) . .
C36 C35 C40 C39 -2.3(12) . .
P2 C35 C40 C39 174.2(6) . .

loop_
_platon_squeeze_void_nr
_platon_squeeze_void_average_x
_platon_squeeze_void_average_y
_platon_squeeze_void_average_z
_platon_squeeze_void_volume
_platon_squeeze_void_count_electrons
_platon_squeeze_void_content
1 0.500 0.000 -0.022 259 37 ' '
2 1.000 0.500 0.022 259 37 ' '
3 1.000 0.183 0.250 88 27 ' '
4 0.500 0.683 0.250 88 27 ' '
5 0.500 0.317 0.750 88 27 ' '
6 1.000 0.817 0.750 88 27 ' '
